data_1100231
loop_
_publ_author_name
'Uhl, Werner'
'Melle, Sandra'
'Geiseler, Gertraud'
'Harms, Klaus'

_publ_section_title
;
 In~3~I~2~[C(SiMe~3~)~3~]~3~: Synthesis of a Diiodotrialkyltriindane(5)
 Containing Two In--In Single Bonds
;
_journal_coden_ASTM ORGND7
_journal_issue 15
_journal_name_full Organometallics
_journal_page_first 3355
_journal_page_last 3357
_journal_paper_doi 10.1021/om0102302
_journal_volume 20
_journal_year 2001
_chemical_formula_moiety 'C30 H81 I2 In3 Si9,C7 H8'
_chemical_formula_sum 'C37 H89 I2 In3 Si9'
_chemical_name_systematic
;
bis(\m~2~-Iodo)-tris(tris(trimethylsilyl)methyl)-tri-indium toluene solvate
;
_space_group_IT_number 4
_symmetry_cell_setting monoclinic
_symmetry_space_group_name_Hall 'P 2yb'
_symmetry_space_group_name_H-M 'P 1 21 1'
_cell_angle_alpha 90
_cell_angle_beta 102.491(5)
_cell_angle_gamma 90
_cell_formula_units_Z 2
_cell_length_a 9.1269(5)
_cell_length_b 24.8574(10)
_cell_length_c 13.5416(8)
_cell_volume 2999.477
_diffrn_ambient_temperature ?
_exptl_crystal_colour yellow
_exptl_crystal_density_diffrn 1.534
_exptl_crystal_description plates
_refine_ls_R_factor_gt 2.38
_refine_ls_wR_factor_gt 2.38
_cod_original_sg_symbol_H-M 'P 21'
_cod_database_code 1100231

loop_
_symmetry_equiv_pos_site_id
_symmetry_equiv_pos_as_xyz
1 x,y,z
2 -x,1/2+y,-z

loop_
_atom_site_label
_atom_site_type_symbol
_atom_site_fract_x
_atom_site_fract_y
_atom_site_fract_z
In1 In 0.30475(3) 0.21073(1) 0.21076(2)
C1 C 0.2164(5) 0.28418(16) 0.1254(3)
Si1 Si 0.31124(14) 0.34775(5) 0.18418(10)
C2 C 0.5024(6) 0.3589(2) 0.1568(5)
H1 H 0.49440 0.35990 0.08490
H2 H 0.56790 0.33010 0.18550
H3 H 0.54240 0.39240 0.18590
C3 C 0.3382(6) 0.3502(2) 0.3248(4)
H4 H 0.40170 0.32100 0.35420
H5 H 0.24270 0.34710 0.34310
H6 H 0.38420 0.38370 0.34940
C4 C 0.2005(7) 0.40959(19) 0.1342(5)
H7 H 0.25200 0.44100 0.16520
H8 H 0.10290 0.40770 0.14970
H9 H 0.19020 0.41150 0.06220
Si2 Si 0.00766(12) 0.28337(5) 0.12276(10)
C5 C -0.0699(5) 0.2130(2) 0.1191(4)
H10 H -0.02880 0.19510 0.18190
H11 H -0.04320 0.19340 0.06450
H12 H -0.17720 0.21450 0.10920
C6 C -0.1046(5) 0.3194(2) 0.0092(4)
H13 H -0.20930 0.31720 0.01000
H14 H -0.08730 0.30280 -0.05130
H15 H -0.07440 0.35640 0.01100
C7 C -0.0411(6) 0.3150(2) 0.2359(5)
H16 H -0.00200 0.35100 0.24360
H17 H 0.00180 0.29430 0.29500
H18 H -0.14820 0.31600 0.22760
Si3 Si 0.25944(13) 0.26950(5) -0.00299(9)
C8 C 0.1353(5) 0.2167(2) -0.0742(4)
H19 H 0.03450 0.23010 -0.09320
H20 H 0.13710 0.18540 -0.03220
H21 H 0.17020 0.20720 -0.13390
C9 C 0.4567(5) 0.2439(2) 0.0085(4)
H22 H 0.46870 0.21060 0.04530
H23 H 0.52660 0.26990 0.04380
H24 H 0.47540 0.23810 -0.05780
C10 C 0.2362(7) 0.3302(3) -0.0879(4)
H25 H 0.26240 0.32100 -0.15070
H26 H 0.30050 0.35850 -0.05560
H27 H 0.13370 0.34210 -0.10070
In2 In 0.36650(3) 0.10118(1) 0.25091(2)
C11 C 0.3158(5) 0.02181(16) 0.1753(3)
Si4 Si 0.22144(17) 0.03638(6) 0.03889(10)
C12 C 0.3289(7) 0.0857(2) -0.0203(4)
H28 H 0.34540 0.11770 0.02020
H29 H 0.27310 0.09450 -0.08680
H30 H 0.42380 0.07040 -0.02480
C13 C 0.2024(10) -0.0261(3) -0.0417(5)
H31 H 0.16440 -0.01650 -0.11120
H32 H 0.13430 -0.05060 -0.02030
H33 H 0.29880 -0.04280 -0.03470
C14 C 0.0272(7) 0.0644(3) 0.0248(5)
H34 H 0.03260 0.09920 0.05610
H35 H -0.03150 0.04080 0.05670
H36 H -0.01880 0.06770 -0.04580
Si5 Si 0.18114(18) -0.00500(6) 0.25279(12)
C15 C 0.0529(7) -0.0589(2) 0.1848(5)
H37 H 0.11170 -0.08880 0.17070
H38 H -0.00470 -0.04480 0.12250
H39 H -0.01360 -0.07070 0.22660
C16 C 0.0588(7) 0.0507(3) 0.2861(5)
H40 H -0.00390 0.03660 0.32850
H41 H -0.00280 0.06510 0.22530
H42 H 0.12120 0.07880 0.32150
C17 C 0.2843(9) -0.0323(3) 0.3775(5)
H43 H 0.21350 -0.04540 0.41480
H44 H 0.34380 -0.00430 0.41520
H45 H 0.34850 -0.06120 0.36620
Si6 Si 0.48964(18) -0.01968(6) 0.18779(12)
C18 C 0.6280(7) -0.0084(3) 0.3091(5)
H46 H 0.66490 0.02790 0.31110
H47 H 0.71020 -0.03300 0.31380
H48 H 0.58030 -0.01410 0.36470
C19 C 0.5996(8) -0.0050(3) 0.0889(6)
H49 H 0.53970 -0.01340 0.02320
H50 H 0.68900 -0.02650 0.10120
H51 H 0.62640 0.03240 0.09150
C20 C 0.4453(9) -0.0939(2) 0.1806(6)
H52 H 0.38610 -0.10260 0.22900
H53 H 0.53710 -0.11410 0.19540
H54 H 0.39020 -0.10260 0.11390
Si7? Si 0.3655(16) 0.0207(6) 0.0508(11)
Si8? Si 0.1124(15) 0.0172(5) 0.1740(11)
Si9? Si 0.4327(16) -0.0316(5) 0.265(1)
In3 In 0.50042(3) 0.14095(1) 0.44429(2)
C21 C 0.6166(4) 0.14297(19) 0.6062(3)
Si10 Si 0.82369(12) 0.13731(6) 0.60739(9)
C22 C 0.9335(6) 0.1049(3) 0.7261(4)
H55 H 1.03860 0.10640 0.72630
H56 H 0.90290 0.06810 0.72870
H57 H 0.91490 0.12380 0.78400
C23 C 0.8607(6) 0.0965(2) 0.4992(4)
H58 H 0.82600 0.11580 0.43710
H59 H 0.80850 0.06280 0.49620
H60 H 0.96650 0.09000 0.50860
C24 C 0.9166(5) 0.2039(3) 0.5967(4)
H61 H 1.01840 0.19800 0.59090
H62 H 0.91590 0.22500 0.65600
H63 H 0.86310 0.22260 0.53790
Si11 Si 0.53877(15) 0.08022(6) 0.65605(10)
C25 C 0.6106(7) 0.0166(2) 0.6087(5)
H64 H 0.71720 0.01420 0.63370
H65 H 0.58860 0.01680 0.53610
H66 H 0.56290 -0.01380 0.63210
C26 C 0.5859(8) 0.0752(3) 0.7980(4)
H67 H 0.53470 0.04480 0.81870
H68 H 0.55460 0.10740 0.82650
H69 H 0.69220 0.07060 0.82110
C27 C 0.3283(6) 0.0764(2) 0.6125(5)
H70 H 0.30140 0.07980 0.54020
H71 H 0.28290 0.10490 0.64300
H72 H 0.29360 0.04230 0.63200
Si12 Si 0.57097(13) 0.20600(6) 0.67294(9)
C28 C 0.5764(6) 0.2697(2) 0.6000(5)
H73 H 0.49150 0.27090 0.54410
H74 H 0.66720 0.27080 0.57510
H75 H 0.57340 0.30000 0.64340
C29 C 0.7067(6) 0.2157(3) 0.7979(4)
H76 H 0.68340 0.24850 0.82860
H77 H 0.80710 0.21750 0.78710
H78 H 0.69870 0.18600 0.84160
C30 C 0.3814(5) 0.2053(3) 0.7054(4)
H79 H 0.36430 0.23910 0.73540
H80 H 0.37720 0.17670 0.75240
H81 H 0.30560 0.19980 0.64500
I1 I 0.21554(3) 0.20655(1) 0.41031(2)
I2 I 0.62605(3) 0.22413(1) 0.32460(2)
C31 C 0.0457(7) 0.3777(2) 0.5131(5)
C32 C 0.0685(7) 0.4257(3) 0.4657(5)
H82 H 0.16610 0.44200 0.48130
C33 C -0.0456(9) 0.4507(3) 0.3965(6)
H83 H -0.02610 0.48390 0.36560
C34 C -0.1854(8) 0.4283(3) 0.3720(6)
H84 H -0.26460 0.44520 0.32390
C35 C -0.2099(8) 0.3811(3) 0.4178(6)
H85 H -0.30750 0.36480 0.40110
C36 C -0.0979(9) 0.3564(2) 0.4872(6)
H86 H -0.11960 0.32350 0.51850
C37 C 0.1683(11) 0.3502(3) 0.5862(7)
H87 H 0.26330 0.36520 0.58100
H88 H 0.16700 0.31240 0.57100
H89 H 0.15370 0.35520 0.65370

loop_
_atom_type_symbol
_atom_type_radius_bond
C 0.68
H 0.23
I 1.40
In 1.52
Si 1.20
